data_1515043
loop_
_publ_author_name
'Novitchi, Ghenadie'
'Pilet, Guillaume'
'Ungur, Liviu'
'Moshchalkov, Victor V.'
'Wernsdorfer, Wolfgang'
'Chibotaru, Liviu F.'
'Luneau, Dominique'
'Powell, Annie K.'

_publ_section_title
;
 Heterometallic CuII/DyIII 1D chiral polymers: chirogenesis and exchange
 coupling of toroidal moments in trinuclear Dy3 single molecule magnets
;
_journal_issue 4
_journal_name_full 'Chemical Science'
_journal_page_first 1169
_journal_paper_doi 10.1039/c2sc00728b
_journal_volume 3
_journal_year 2012
_chemical_absolute_configuration ad
_chemical_formula_moiety 'C69 H93 Cu2 N11 O54 Y6'
_chemical_formula_sum 'C69 H93 Cu2 N11 O54 Y6'
_chemical_formula_weight 2601.07
_space_group_IT_number 4
_symmetry_cell_setting monoclinic
_symmetry_space_group_name_Hall 'P 2yb'
_symmetry_space_group_name_H-M 'P 1 21 1'
_atom_sites_solution_hydrogens geom
_atom_sites_solution_primary direct
_audit_creation_date 11-05-13
_audit_creation_method CRYSTALS_ver_14.11
_cell_angle_alpha 90
_cell_angle_beta 101.98799(10)
_cell_angle_gamma 90
_cell_formula_units_Z 2
_cell_length_a 11.36
_cell_length_b 24.00
_cell_length_c 20.66
_cell_measurement_reflns_used 10645
_cell_measurement_temperature 110
_cell_measurement_theta_max 29
_cell_measurement_theta_min 3
_cell_volume 5509.899(2)
_computing_cell_refinement 'CrysAlis RED, (Oxford Diffraction, 2002)'
_computing_data_collection 'Xcalibur, (Oxford Diffraction, 2002)'
_computing_data_reduction 'CrysAlis RED, (Oxford Diffraction, 2002)'
_computing_molecular_graphics 'CAMERON (Watkin et al., 1996)'
_computing_publication_material 'CRYSTALS (Betteridge et al., 2003)'
_computing_structure_refinement 'CRYSTALS (Betteridge et al., 2003)'
_computing_structure_solution 'SIR97 (Altomare et al., 1999)'
_diffrn_ambient_temperature 110
_diffrn_measured_fraction_theta_full 0.997
_diffrn_measured_fraction_theta_max 0.849
_diffrn_measurement_device Area
_diffrn_measurement_device_type 'Oxford Diffraction XCALIBUR'
_diffrn_measurement_method \w/2\q
_diffrn_radiation_monochromator graphite
_diffrn_radiation_type 'Mo K\a'
_diffrn_radiation_wavelength 0.71069
_diffrn_reflns_av_R_equivalents 0.092
_diffrn_reflns_limit_h_max 15
_diffrn_reflns_limit_h_min -14
_diffrn_reflns_limit_k_max 28
_diffrn_reflns_limit_k_min -30
_diffrn_reflns_limit_l_max 27
_diffrn_reflns_limit_l_min -27
_diffrn_reflns_number 30201
_diffrn_reflns_theta_full 26.178
_diffrn_reflns_theta_max 29.297
_diffrn_reflns_theta_min 3.395
_diffrn_standards_number 0
_exptl_absorpt_coefficient_mu 3.594
_exptl_absorpt_correction_T_max 0.50
_exptl_absorpt_correction_T_min 0.30
_exptl_absorpt_correction_type analytical
_exptl_absorpt_process_details
;
Analytical Absorption (De Meulenaer & Tompa, 1965)
;
_exptl_crystal_colour blue
_exptl_crystal_density_diffrn 1.568
_exptl_crystal_density_method 'not measured'
_exptl_crystal_description prismatic
_exptl_crystal_F_000 2616
_exptl_crystal_size_max 0.396
_exptl_crystal_size_mid 0.306
_exptl_crystal_size_min 0.192
_refine_diff_density_max 1.88
_refine_diff_density_min -1.30
_refine_ls_abs_structure_details 'Flack (1983), 0 Friedel-pairs'
_refine_ls_abs_structure_Flack 1.015(18)
_refine_ls_extinction_method None
_refine_ls_goodness_of_fit_ref 1.1358
_refine_ls_hydrogen_treatment none
_refine_ls_matrix_type full
_refine_ls_number_parameters 562
_refine_ls_number_reflns 5940
_refine_ls_number_restraints 12
_refine_ls_R_factor_all 0.2348
_refine_ls_R_factor_gt 0.1076
_refine_ls_shift/su_max 0.0093063
_refine_ls_shift/su_mean 0.0001527
_refine_ls_structure_factor_coef F
_refine_ls_weighting_details
;
Method, part 1, Chebychev polynomial, (Watkin, 1994, Prince, 1982)
[weight] = 1.0/[A~0~*T~0~(x)+A~1~*T~1~(x) ... +A~n-1~]*T~n-1~(x)]
where A~i~ are the Chebychev coefficients listed below and x= Fcalc/Fmax
Method = Robust Weighting (Prince, 1982)
W = [weight] * [1-(deltaF/6*sigmaF)^2^]^2^
A~i~ are:
10.5 -6.01 6.88
;
_refine_ls_weighting_scheme calc
_refine_ls_wR_factor_all 0.1178
_refine_ls_wR_factor_gt 0.1011
_refine_ls_wR_factor_ref 0.1004
_reflns_limit_h_max 14
_reflns_limit_h_min -15
_reflns_limit_k_max 28
_reflns_limit_k_min -30
_reflns_limit_l_max 27
_reflns_limit_l_min 0
_reflns_number_gt 8274
_reflns_number_total 20758
_reflns_threshold_expression I>2.0\s(I)
_oxford_diffrn_Wilson_B_factor 2.96
_oxford_diffrn_Wilson_scale 0.49
_oxford_refine_ls_r_factor_ref 0.0889
_oxford_refine_ls_scale 0.5301(16)
_oxford_reflns_number_all 20728
_oxford_reflns_threshold_expression_ref I>3.0\s(I)
_cod_data_source_file c2sc00728b.txt
_cod_data_source_block 2a
_cod_depositor_comments
;
The following automatic conversions were performed:

'_symmetry_cell_setting' value 'Monoclinic' changed to 'monoclinic'
according to
/usr/data/users/saulius/automatic-downloads/retrospective/RSC/lib/dictionaries/cif_core.dic
dictionary named 'cif_core.dic' version 2.4.2 from 2011-04-26.

Automatic conversion script
Id: cif_fix_values 2281 2013-09-26 08:29:07Z andrius 
;
_cod_original_cell_volume 5508.6445(19)
_cod_original_sg_symbol_H-M 'P 1 21 1 '
_cod_database_code 1515043

loop_
_symmetry_equiv_pos_as_xyz
x,y,z
-x,y+1/2,-z

loop_
_atom_site_label
_atom_site_type_symbol
_atom_site_fract_x
_atom_site_fract_y
_atom_site_fract_z
_atom_site_U_iso_or_equiv
_atom_site_occupancy
_atom_site_adp_type
_atom_site_refinement_flags_posn
_atom_site_refinement_flags_adp
Y1 Y 0.0201(2) 0.35860(16) -0.09475(14) 0.0333(7) 1.0000 Uiso . .
Y2 Y 0.1242(2) 0.41212(16) 0.06744(14) 0.0352(8) 1.0000 Uiso . U
Y3 Y 0.0961(2) 0.26742(15) 0.04107(14) 0.0323(7) 1.0000 Uiso . .
Y11 Y -0.0722(2) 0.55324(16) 0.44275(14) 0.0388(8) 1.0000 Uiso . .
Y12 Y 0.0198(2) 0.61107(16) 0.60297(14) 0.0380(8) 1.0000 Uiso . .
Y13 Y -0.0636(3) 0.69888(17) 0.46277(17) 0.0506(9) 1.0000 Uiso . U
Cu1 Cu 0.5745(3) 0.35653(18) -0.00221(17) 0.0424(9) 1.0000 Uiso . .
Cu11 Cu 0.4687(3) 0.5724(2) 0.50881(19) 0.0546(11) 1.0000 Uiso . .
C1 C 0.165(3) 0.1272(14) 0.0149(15) 0.053(8) 1.0000 Uiso . .
O2 O 0.0990(18) 0.1712(9) -0.0099(10) 0.058(6) 1.0000 Uiso . .
C3 C 0.034(2) 0.1652(13) -0.0823(14) 0.040(8) 1.0000 Uiso . .
C4 C -0.001(2) 0.1155(15) -0.1159(14) 0.049(8) 1.0000 Uiso . .
C5 C -0.064(3) 0.1212(17) -0.1837(17) 0.063(9) 1.0000 Uiso . .
C6 C -0.084(3) 0.1696(14) -0.2107(16) 0.049(8) 1.0000 Uiso . .
C7 C -0.049(2) 0.2215(12) -0.1784(14) 0.032(5) 1.0000 Uiso . .
C8 C 0.006(2) 0.2190(12) -0.1090(14) 0.032(5) 1.0000 Uiso . .
O9 O 0.0343(15) 0.2620(9) -0.0741(9) 0.040(5) 1.0000 Uiso . .
C10 C -0.060(3) 0.2720(15) -0.2091(17) 0.055(9) 1.0000 Uiso . .
O11 O -0.0450(19) 0.3198(11) -0.2013(11) 0.065(6) 1.0000 Uiso . .
C21 C 0.165(4) 0.467(2) 0.230(2) 0.104(14) 1.0000 Uiso . U
O22 O 0.1833(19) 0.4232(10) 0.1926(11) 0.066(6) 1.0000 Uiso . U
C23 C 0.217(2) 0.3733(13) 0.2306(15) 0.043(8) 1.0000 Uiso . .
C24 C 0.261(3) 0.3700(16) 0.2985(17) 0.063(10) 1.0000 Uiso . U
C25 C 0.292(3) 0.3182(14) 0.3294(16) 0.051(9) 1.0000 Uiso . U
C26 C 0.271(3) 0.2716(16) 0.2975(15) 0.054(8) 1.0000 Uiso . .
C27 C 0.222(2) 0.2730(14) 0.2237(14) 0.042(6) 1.0000 Uiso . .
C28 C 0.200(2) 0.3251(13) 0.1936(15) 0.042(6) 1.0000 Uiso . .
O29 O 0.1593(15) 0.3283(8) 0.1259(9) 0.039(5) 1.0000 Uiso . .
C30 C 0.200(3) 0.2225(15) 0.1963(17) 0.057(9) 1.0000 Uiso . .
O31 O 0.1548(18) 0.2111(10) 0.1342(11) 0.062(6) 1.0000 Uiso . .
C41 C -0.188(4) 0.447(2) -0.203(2) 0.122(17) 1.0000 Uiso . U
O42 O -0.0849(18) 0.4510(9) -0.1533(10) 0.057(6) 1.0000 Uiso . U
C43 C -0.036(3) 0.5003(14) -0.1274(16) 0.050(8) 1.0000 Uiso . U
C44 C -0.045(3) 0.5568(17) -0.1562(19) 0.077(11) 1.0000 Uiso . U
C45 C 0.031(3) 0.6032(17) -0.1235(19) 0.076(11) 1.0000 Uiso . U
C46 C 0.102(4) 0.5929(18) -0.064(2) 0.090(13) 1.0000 Uiso . U
C47 C 0.109(3) 0.5405(16) -0.0316(17) 0.062(10) 1.0000 Uiso . U
C48 C 0.040(3) 0.4968(14) -0.0698(16) 0.047(5) 1.0000 Uiso . .
O49 O 0.0562(16) 0.4449(9) -0.0401(10) 0.047(5) 1.0000 Uiso . .
C50 C 0.185(3) 0.537(2) 0.032(2) 0.086(13) 1.0000 Uiso . U
O51 O 0.199(2) 0.5049(11) 0.0692(13) 0.074(7) 1.0000 Uiso . U
N61 N 0.212(2) 0.3790(12) -0.1651(14) 0.056(8) 1.0000 Uiso . .
O62 O 0.1343(19) 0.4152(11) -0.1614(11) 0.069(6) 1.0000 Uiso . .
O63 O 0.2144(17) 0.3326(9) -0.1362(10) 0.056(6) 1.0000 Uiso . .
O64 O 0.2990(18) 0.3905(9) -0.1962(11) 0.060(6) 1.0000 Uiso . .
N71 N -0.101(2) 0.4490(12) 0.1104(12) 0.048(7) 1.0000 Uiso . .
O72 O -0.0323(17) 0.4783(9) 0.0810(10) 0.053(6) 1.0000 Uiso . .
O73 O -0.0779(17) 0.4036(9) 0.1283(10) 0.051(6) 1.0000 Uiso . .
O74 O -0.1929(18) 0.4766(9) 0.1211(10) 0.057(6) 1.0000 Uiso . .
N81 N -0.141(2) 0.2414(10) 0.0680(12) 0.044(6) 1.0000 Uiso . .
O82 O -0.1071(16) 0.2277(8) 0.0184(10) 0.046(5) 1.0000 Uiso . .
O83 O -0.0613(18) 0.2676(10) 0.1094(10) 0.059(6) 1.0000 Uiso . .
O84 O -0.2410(19) 0.2336(10) 0.0797(11) 0.063(6) 1.0000 Uiso . .
N91 N 0.369(2) 0.2421(10) 0.0138(13) 0.048(7) 1.0000 Uiso . .
O92 O 0.3068(16) 0.2445(8) 0.0565(9) 0.042(5) 1.0000 Uiso . .
O93 O 0.324(2) 0.2413(10) -0.0441(12) 0.074(7) 1.0000 Uiso . .
O94 O 0.489(2) 0.2473(12) 0.0339(14) 0.097(9) 1.0000 Uiso . .
O101 O 0.1759(14) 0.3458(8) -0.0058(9) 0.033(4) 1.0000 Uiso . .
O102 O -0.0171(13) 0.3494(7) 0.0122(8) 0.030(4) 1.0000 Uiso . .
O111 O 0.3371(18) 0.4111(10) 0.0981(10) 0.058(6) 1.0000 Uiso . .
C112 C 0.423(2) 0.3941(12) 0.0736(14) 0.036(7) 1.0000 Uiso . .
O113 O 0.4214(16) 0.3747(7) 0.0190(9) 0.037(5) 1.0000 Uiso . .
C114 C 0.552(2) 0.3936(13) 0.1236(13) 0.041(8) 1.0000 Uiso . .
C115 C 0.538(3) 0.3731(15) 0.1927(18) 0.068(11) 1.0000 Uiso . .
C116 C 0.508(3) 0.3147(14) 0.1941(16) 0.059(9) 1.0000 Uiso . .
C117 C 0.650(3) 0.3928(19) 0.245(2) 0.091(13) 1.0000 Uiso . .
N118 N 0.6352(17) 0.3649(10) 0.0944(11) 0.032(5) 1.0000 Uiso . .
O121 O 0.7289(13) 0.3444(7) -0.0248(8) 0.028(4) 1.0000 Uiso . .
C122 C 0.727(2) 0.3367(12) -0.0868(14) 0.040(7) 1.0000 Uiso . .
O123 O 0.8143(15) 0.3437(8) -0.1143(9) 0.044(5) 1.0000 Uiso . .
C124 C 0.604(3) 0.3277(14) -0.1347(16) 0.056(9) 1.0000 Uiso . U
C125 C 0.604(3) 0.2733(16) -0.1726(16) 0.069(10) 1.0000 Uiso D U
C126 C 0.642(4) 0.2209(19) -0.129(2) 0.100(14) 1.0000 Uiso . U
C127 C 0.494(3) 0.261(2) -0.220(2) 0.112(15) 1.0000 Uiso D U
N128 N 0.510(2) 0.3232(10) -0.0911(11) 0.045(6) 1.0000 Uiso . .
O131 O 0.584(2) 0.4516(11) -0.0360(12) 0.085(8) 1.0000 Uiso . .
C132 C 0.684(3) 0.4840(16) -0.0469(17) 0.069(10) 1.0000 Uiso . .
C201 C -0.168(4) 0.7883(16) 0.315(2) 0.110(9) 1.0000 Uiso D .
O202 O -0.132(3) 0.7360(14) 0.3420(16) 0.110(9) 1.0000 Uiso D U
C203 C -0.163(3) 0.6938(16) 0.2904(17) 0.060(9) 1.0000 Uiso . U
C204 C -0.220(3) 0.7061(15) 0.2242(15) 0.055(9) 1.0000 Uiso . U
C205 C -0.248(3) 0.6616(14) 0.1831(17) 0.053(9) 1.0000 Uiso . U
C206 C -0.229(3) 0.6088(17) 0.2010(17) 0.066(10) 1.0000 Uiso . .
C207 C -0.168(3) 0.5978(14) 0.2688(16) 0.050(9) 1.0000 Uiso . .
C208 C -0.144(3) 0.6422(16) 0.3120(19) 0.064(10) 1.0000 Uiso . .
O209 O -0.0942(17) 0.6326(9) 0.3787(10) 0.053(6) 1.0000 Uiso . U
C210 C -0.148(3) 0.5419(17) 0.286(2) 0.073(11) 1.0000 Uiso . U
O211 O -0.120(2) 0.5134(13) 0.3333(15) 0.094(9) 1.0000 Uiso . U
C221 C 0.184(4) 0.6721(19) 0.754(2) 0.094(13) 1.0000 Uiso . U
O222 O 0.112(2) 0.6820(10) 0.6952(12) 0.072(7) 1.0000 Uiso . U
C223 C 0.074(3) 0.7391(15) 0.6834(17) 0.053(9) 1.0000 Uiso . U
C224 C 0.079(3) 0.7790(15) 0.7303(18) 0.066(10) 1.0000 Uiso . U
C225 C 0.045(2) 0.8347(14) 0.7144(16) 0.048(8) 1.0000 Uiso . U
C226 C -0.001(3) 0.8452(17) 0.6527(18) 0.068(10) 1.0000 Uiso . .
C227 C -0.016(3) 0.8047(17) 0.5970(19) 0.070(10) 1.0000 Uiso . .
C228 C 0.021(3) 0.7470(14) 0.6198(16) 0.049(8) 1.0000 Uiso . .
O229 O 0.0089(18) 0.7068(10) 0.5748(12) 0.063(6) 1.0000 Uiso . .
C230 C -0.062(3) 0.8150(18) 0.531(2) 0.077(11) 1.0000 Uiso . .
O231 O -0.083(2) 0.7933(12) 0.4812(14) 0.093(8) 1.0000 Uiso . .
C241 C -0.217(3) 0.4205(19) 0.427(2) 0.093(13) 1.0000 Uiso . .
O242 O -0.1397(19) 0.4571(10) 0.4707(11) 0.067(6) 1.0000 Uiso . .
C243 C -0.113(2) 0.4338(12) 0.5366(13) 0.032(7) 1.0000 Uiso . .
C244 C -0.144(3) 0.3865(16) 0.5576(18) 0.066(10) 1.0000 Uiso . .
C245 C -0.104(3) 0.3734(16) 0.6279(18) 0.070(11) 1.0000 Uiso . .
C246 C -0.034(3) 0.4117(15) 0.6696(16) 0.057(8) 1.0000 Uiso . .
C247 C -0.008(3) 0.4631(14) 0.6480(16) 0.052(8) 1.0000 Uiso . .
C248 C -0.044(3) 0.4724(15) 0.5750(17) 0.058(9) 1.0000 Uiso . .
O249 O -0.0095(16) 0.5223(9) 0.5534(10) 0.046(5) 1.0000 Uiso . .
C250 C 0.061(2) 0.4998(14) 0.6965(15) 0.046(8) 1.0000 Uiso . .
O251 O 0.069(2) 0.5469(11) 0.6883(11) 0.071(7) 1.0000 Uiso . .
N261 N 0.158(2) 0.5071(12) 0.4116(14) 0.060(8) 1.0000 Uiso . U
O262 O 0.1294(18) 0.5551(10) 0.3910(10) 0.058(6) 1.0000 Uiso . U
O263 O 0.0908(19) 0.4824(10) 0.4457(11) 0.068(7) 1.0000 Uiso . .
O264 O 0.253(2) 0.4855(11) 0.4059(12) 0.075(7) 1.0000 Uiso . .
N271 N -0.202(2) 0.6039(12) 0.6653(13) 0.053(7) 1.0000 Uiso . .
O272 O -0.1261(18) 0.6431(9) 0.6715(10) 0.055(6) 1.0000 Uiso . .
O273 O -0.1813(18) 0.5631(10) 0.6312(11) 0.062(6) 1.0000 Uiso . .
O274 O -0.2793(16) 0.6030(8) 0.6968(10) 0.048(5) 1.0000 Uiso . .
N281 N 0.151(2) 0.7120(7) 0.4102(13) 0.180(10) 1.0000 Uiso D .
O282 O 0.140(3) 0.7385(8) 0.4624(14) 0.180(10) 1.0000 Uiso D U
O283 O 0.061(3) 0.6903(9) 0.3745(15) 0.180(10) 1.0000 Uiso D .
O284 O 0.257(3) 0.7079(9) 0.3942(16) 0.180(10) 1.0000 Uiso D U
O291 O -0.279(3) 0.7171(15) 0.4409(18) 0.127(11) 1.0000 Uiso . U
O301 O 0.0599(13) 0.6196(7) 0.4951(8) 0.027(4) 1.0000 Uiso . .
O302 O -0.1392(15) 0.6209(9) 0.5100(9) 0.040(5) 1.0000 Uiso . .
O311 O 0.2311(16) 0.5961(8) 0.6214(9) 0.046(5) 1.0000 Uiso . .
C312 C 0.314(2) 0.5821(12) 0.5950(14) 0.041(8) 1.0000 Uiso . .
O313 O 0.3130(17) 0.5862(8) 0.5317(10) 0.049(5) 1.0000 Uiso . .
C314 C 0.423(3) 0.5528(15) 0.6374(16) 0.061(9) 1.0000 Uiso . .
C315 C 0.388(3) 0.5064(16) 0.6837(18) 0.073(11) 1.0000 Uiso . .
C316 C 0.497(3) 0.4860(18) 0.7297(17) 0.080(12) 1.0000 Uiso . .
C317 C 0.326(3) 0.4599(15) 0.6457(16) 0.061(9) 1.0000 Uiso . .
N318 N 0.511(2) 0.5390(10) 0.5967(11) 0.047(6) 1.0000 Uiso . .
O321 O 0.614(2) 0.5458(11) 0.4828(12) 0.078(7) 1.0000 Uiso . U
C322 C 0.628(3) 0.5610(14) 0.4241(16) 0.055(9) 1.0000 Uiso . U
O323 O 0.7220(19) 0.5530(10) 0.4044(11) 0.064(6) 1.0000 Uiso . .
C324 C 0.519(3) 0.5927(13) 0.3810(15) 0.047(8) 1.0000 Uiso . .
C325 C 0.489(3) 0.5700(13) 0.3078(15) 0.046(8) 1.0000 Uiso . .
C326 C 0.483(4) 0.5087(19) 0.311(2) 0.108(15) 1.0000 Uiso . .
C327 C 0.394(3) 0.5974(18) 0.267(2) 0.089(13) 1.0000 Uiso . .
N328 N 0.419(3) 0.5920(15) 0.4149(19) 0.100(7) 1.0000 Uiso . .
O331 O 0.540(2) 0.6853(12) 0.5547(14) 0.100(7) 1.0000 Uiso . .
H11 H 0.2063 0.1351 0.0604 0.0640 1.0000 Uiso R .
H13 H 0.2238 0.1228 -0.0127 0.0642 1.0000 Uiso R .
H12 H 0.1185 0.0932 0.0144 0.0639 1.0000 Uiso R .
H41 H 0.0192 0.0805 -0.0947 0.0599 1.0000 Uiso R .
H51 H -0.0870 0.0885 -0.2086 0.0660 1.0000 Uiso R .
H61 H -0.1248 0.1699 -0.2558 0.0631 1.0000 Uiso R .
H101 H -0.1003 0.2669 -0.2545 0.0563 1.0000 Uiso R .
H241 H 0.2797 0.4027 0.3231 0.0601 1.0000 Uiso R .
H251 H 0.3229 0.3156 0.3753 0.0531 1.0000 Uiso R .
H261 H 0.2874 0.2373 0.3186 0.0561 1.0000 Uiso R .
H301 H 0.2154 0.1905 0.2240 0.0472 1.0000 Uiso R .
H413 H -0.2299 0.4101 -0.2126 0.1190 1.0000 Uiso R .
H411 H -0.1654 0.4586 -0.2441 0.1190 1.0000 Uiso R .
H412 H -0.2447 0.4727 -0.1918 0.1190 1.0000 Uiso R .
H451 H 0.0222 0.6385 -0.1441 0.1040 1.0000 Uiso R .
H461 H 0.1561 0.6225 -0.0432 0.0980 1.0000 Uiso R .
H1141 H 0.5788 0.4332 0.1287 0.0420 1.0000 Uiso R .
H1151 H 0.4673 0.3921 0.2039 0.0530 1.0000 Uiso R .
H1161 H 0.4818 0.3053 0.2347 0.0860 1.0000 Uiso R .
H1163 H 0.5823 0.2930 0.1933 0.0860 1.0000 Uiso R .
H1162 H 0.4462 0.3042 0.1559 0.0860 1.0000 Uiso R .
H1172 H 0.6359 0.3853 0.2897 0.0950 1.0000 Uiso R .
H1171 H 0.6663 0.4322 0.2416 0.0950 1.0000 Uiso R .
H1173 H 0.7200 0.3716 0.2395 0.0951 1.0000 Uiso R .
H1241 H 0.5818 0.3600 -0.1656 0.0620 1.0000 Uiso R .
H1251 H 0.6728 0.2773 -0.1952 0.1101 1.0000 Uiso R .
H1272 H 0.4975 0.2312 -0.2523 0.1180 1.0000 Uiso R .
H1273 H 0.4799 0.2964 -0.2460 0.1179 1.0000 Uiso R .
H1271 H 0.4257 0.2552 -0.2000 0.1180 1.0000 Uiso R .
H2011 H -0.1316 0.8132 0.3511 0.1080 1.0000 Uiso R .
H2012 H -0.2570 0.7918 0.3087 0.1080 1.0000 Uiso R .
H2013 H -0.1448 0.7994 0.2744 0.1080 1.0000 Uiso R .
H2041 H -0.2352 0.7433 0.2085 0.0621 1.0000 Uiso R .
H2051 H -0.2913 0.6682 0.1392 0.0671 1.0000 Uiso R .
H2061 H -0.2436 0.5790 0.1702 0.0610 1.0000 Uiso R .
H2101 H -0.1658 0.5173 0.2488 0.0622 1.0000 Uiso R .
H2212 H 0.2206 0.6350 0.7529 0.1000 1.0000 Uiso R .
H2213 H 0.1395 0.6724 0.7895 0.1000 1.0000 Uiso R .
H2211 H 0.2481 0.6993 0.7638 0.1000 1.0000 Uiso R .
H2241 H 0.1118 0.7707 0.7757 0.0551 1.0000 Uiso R .
H2251 H 0.0508 0.8619 0.7486 0.0751 1.0000 Uiso R .
H2261 H -0.0245 0.8823 0.6403 0.0581 1.0000 Uiso R .
H2301 H -0.0943 0.8522 0.5249 0.0711 1.0000 Uiso R .
H2411 H -0.2326 0.4365 0.3832 0.0951 1.0000 Uiso R .
H2413 H -0.2908 0.4185 0.4431 0.0950 1.0000 Uiso R .
H2412 H -0.1847 0.3828 0.4249 0.0950 1.0000 Uiso R .
H2441 H -0.1847 0.3596 0.5273 0.0641 1.0000 Uiso R .
H2451 H -0.1304 0.3397 0.6441 0.0640 1.0000 Uiso R .
H2461 H -0.0056 0.4018 0.7151 0.0629 1.0000 Uiso R .
H2501 H 0.0904 0.4845 0.7389 0.0510 1.0000 Uiso R .
H3141 H 0.4654 0.5826 0.6674 0.0480 1.0000 Uiso R .
H3151 H 0.3346 0.5230 0.7115 0.0630 1.0000 Uiso R .
H3161 H 0.4769 0.4707 0.7699 0.1040 1.0000 Uiso R .
H3163 H 0.5541 0.5176 0.7434 0.1040 1.0000 Uiso R .
H3162 H 0.5364 0.4585 0.7079 0.1040 1.0000 Uiso R .
H3172 H 0.3069 0.4298 0.6735 0.0851 1.0000 Uiso R .
H3171 H 0.2512 0.4739 0.6183 0.0850 1.0000 Uiso R .
H3173 H 0.3748 0.4443 0.6163 0.0851 1.0000 Uiso R .
H3241 H 0.5481 0.6320 0.3777 0.0540 1.0000 Uiso R .
H3251 H 0.5587 0.5773 0.2859 0.0740 1.0000 Uiso R .
H3262 H 0.4514 0.4957 0.2656 0.0921 1.0000 Uiso R .
H3261 H 0.5601 0.4905 0.3284 0.0920 1.0000 Uiso R .
H3263 H 0.4261 0.4993 0.3384 0.0921 1.0000 Uiso R .
H3272 H 0.3885 0.5909 0.2196 0.1061 1.0000 Uiso R .
H3273 H 0.3995 0.6368 0.2753 0.1060 1.0000 Uiso R .
H3271 H 0.3184 0.5838 0.2779 0.1060 1.0000 Uiso R .
H501 H 0.2325 0.5714 0.0466 0.0768 1.0000 Uiso R .
H1321 H 0.6583 0.5206 -0.0619 0.0691 1.0000 Uiso R .
H1322 H 0.7444 0.4867 -0.0062 0.0691 1.0000 Uiso R .
H1323 H 0.7200 0.4662 -0.0800 0.0691 1.0000 Uiso R .
H1313 H 0.5041 0.4638 -0.0574 0.0846 1.0000 Uiso R .
H1021 H -0.0991 0.3511 0.0179 0.0269 1.0000 Uiso R .
H1011 H 0.2578 0.3448 -0.0118 0.0267 1.0000 Uiso R .
H3011 H 0.1425 0.6199 0.4904 0.0374 1.0000 Uiso R .
H3021 H -0.2217 0.6204 0.5149 0.0322 1.0000 Uiso R .
H3311 H 0.6009 0.7093 0.5805 0.1221 1.0000 Uiso R .
H3312 H 0.4716 0.7102 0.5345 0.1221 1.0000 Uiso R .
H2911 H -0.2959 0.7204 0.4858 0.0922 1.0000 Uiso R .
H441 H -0.1022 0.5608 -0.1974 0.0976 1.0000 Uiso R .
H1261 H 0.6362 0.1877 -0.1543 0.1549 1.0000 Uiso R .
H1262 H 0.7235 0.2281 -0.1093 0.1549 1.0000 Uiso R .
H1263 H 0.5966 0.2168 -0.0953 0.1549 1.0000 Uiso R .
H211 H 0.1422 0.4974 0.2013 0.1127 1.0000 Uiso R .
H212 H 0.2431 0.4731 0.2564 0.1127 1.0000 Uiso R .
H213 H 0.1091 0.4632 0.2588 0.1127 1.0000 Uiso R .
H1281 H 0.4389 0.3434 -0.1150 0.0939 1.0000 Uiso . .
H1282 H 0.4845 0.2853 -0.0878 0.0939 1.0000 Uiso . .
H1181 H 0.7101 0.3860 0.0971 0.0625 1.0000 Uiso . .
H1182 H 0.6513 0.3304 0.1120 0.0625 1.0000 Uiso . .
H3181 H 0.5887 0.5476 0.6188 0.0819 1.0000 Uiso . .
H3182 H 0.5050 0.4979 0.5927 0.0819 1.0000 Uiso . .
H3281 H 0.3790 0.6289 0.4089 0.1084 1.0000 Uiso . .
H3282 H 0.3631 0.5662 0.3912 0.1084 1.0000 Uiso . .

loop_
_atom_type_symbol
_atom_type_scat_dispersion_real
_atom_type_scat_dispersion_imag
_atom_type_scat_Cromer_Mann_a1
_atom_type_scat_Cromer_Mann_b1
_atom_type_scat_Cromer_Mann_a2
_atom_type_scat_Cromer_Mann_b2
_atom_type_scat_Cromer_Mann_a3
_atom_type_scat_Cromer_Mann_b3
_atom_type_scat_Cromer_Mann_a4
_atom_type_scat_Cromer_Mann_b4
_atom_type_scat_Cromer_Mann_c
_atom_type_scat_source
C 0.0033 0.0016 2.3100 20.8439 1.0200 10.2075 1.5886 0.5687 0.8650 51.6512 0.2156 'International Tables Vol C 4.2.6.8 and 6.1.1.4'
H 0.0000 0.0000 0.4930 10.5109 0.3229 26.1257 0.1402 3.1424 0.0408 57.7998 0.0030 'International Tables Vol C 4.2.6.8 and 6.1.1.4'
N 0.0061 0.0033 12.2126 0.0057 3.1322 9.8933 2.0125 28.9975 1.1663 0.5826 -11.5290 'International Tables Vol C 4.2.6.8 and 6.1.1.4'
O 0.0106 0.0060 3.0485 13.2771 2.2868 5.7011 1.5463 0.3239 0.8670 32.9089 0.2508 'International Tables Vol C 4.2.6.8 and 6.1.1.4'
Cu 0.3201 1.2651 13.3380 3.5828 7.1676 0.2470 5.6158 11.3966 1.6735 64.8126 1.1910 'International Tables Vol C 4.2.6.8 and 6.1.1.4'
Y -2.7962 3.5667 17.7760 1.4029 10.2946 12.8006 5.7263 0.1256 3.2659 104.3540 1.9121 'International Tables Vol C 4.2.6.8 and 6.1.1.4'

loop_
_geom_angle_atom_site_label_1
_geom_angle_site_symmetry_1
_geom_angle_atom_site_label_2
_geom_angle_atom_site_label_3
_geom_angle_site_symmetry_3
_geom_angle
_geom_angle_publ_flag
O123 1_455 Y1 Y3 . 96.6(5) yes
O123 1_455 Y1 O9 . 84.8(6) yes
Y3 . Y1 O9 . 41.2(5) yes
O123 1_455 Y1 C10 . 69.0(7) yes
Y3 . Y1 C10 . 100.0(6) yes
O9 . Y1 C10 . 58.9(8) yes
O123 1_455 Y1 O11 . 70.6(7) yes
Y3 . Y1 O11 . 118.4(6) yes
O9 . Y1 O11 . 77.2(8) yes
C10 . Y1 O11 . 18.5(8) yes
O123 1_455 Y1 O42 . 73.2(7) yes
Y3 . Y1 O42 . 152.3(4) yes
O9 . Y1 O42 . 154.4(6) yes
C10 . Y1 O42 . 100.1(8) yes
O11 . Y1 O42 . 83.2(8) yes
O123 1_455 Y1 O49 . 106.8(7) yes
Y3 . Y1 O49 . 100.1(5) yes
O9 . Y1 O49 . 141.3(7) yes
C10 . Y1 O49 . 159.9(8) yes
O11 . Y1 O49 . 141.5(8) yes
O123 1_455 Y1 N61 . 140.8(7) yes
Y3 . Y1 N61 . 114.7(6) yes
O9 . Y1 N61 . 103.1(7) yes
C10 . Y1 N61 . 82.3(7) yes
O11 . Y1 N61 . 73.9(8) yes
O123 1_455 Y1 O62 . 127.7(7) yes
Y3 . Y1 O62 . 135.4(5) yes
O9 . Y1 O62 . 127.9(7) yes
C10 . Y1 O62 . 92.8(8) yes
O11 . Y1 O62 . 78.3(8) yes
O123 1_455 Y1 O63 . 143.1(7) yes
Y3 . Y1 O63 . 91.7(5) yes
O9 . Y1 O63 . 78.1(6) yes
C10 . Y1 O63 . 74.2(7) yes
O11 . Y1 O63 . 73.8(7) yes
O123 1_455 Y1 O101 . 134.6(6) yes
Y3 . Y1 O101 . 42.0(4) yes
O9 . Y1 O101 . 73.2(6) yes
C10 . Y1 O101 . 124.8(8) yes
O11 . Y1 O101 . 137.3(7) yes
O123 1_455 Y1 O102 . 77.1(6) yes
Y3 . Y1 O102 . 41.7(4) yes
O9 . Y1 O102 . 75.9(6) yes
C10 . Y1 O102 . 124.5(7) yes
O11 . Y1 O102 . 139.3(7) yes
O42 . Y1 O49 . 60.4(7) yes
O42 . Y1 N61 . 86.8(7) yes
O49 . Y1 N61 . 91.0(7) yes
O42 . Y1 O62 . 62.1(7) yes
O49 . Y1 O62 . 74.1(7) yes
N61 . Y1 O62 . 25.4(7) yes
O42 . Y1 O63 . 112.1(7) yes
O49 . Y1 O63 . 107.1(7) yes
N61 . Y1 O63 . 25.7(6) yes
O62 . Y1 O63 . 51.1(7) yes
O42 . Y1 O101 . 131.9(7) yes
O49 . Y1 O101 . 72.8(7) yes
N61 . Y1 O101 . 83.6(7) yes
O62 . Y1 O101 . 96.5(7) yes
O63 . Y1 O101 . 70.5(6) yes
O42 . Y1 O102 . 110.6(6) yes
O49 . Y1 O102 . 71.2(7) yes
N61 . Y1 O102 . 142.1(6) yes
O62 . Y1 O102 . 142.3(7) yes
O63 . Y1 O102 . 128.2(6) yes
O101 . Y1 O102 . 59.4(5) yes
O22 . Y2 O29 . 65.5(7) yes
O22 . Y2 O49 . 153.8(8) yes
O29 . Y2 O49 . 140.3(7) yes
O22 . Y2 O51 . 82.5(8) yes
O29 . Y2 O51 . 140.8(7) yes
O49 . Y2 O51 . 75.3(8) yes
O22 . Y2 N71 . 74.4(7) yes
O29 . Y2 N71 . 99.5(7) yes
O49 . Y2 N71 . 92.7(7) yes
O51 . Y2 N71 . 92.6(8) yes
O22 . Y2 O72 . 82.0(7) yes
O29 . Y2 O72 . 123.4(6) yes
O49 . Y2 O72 . 77.6(7) yes
O51 . Y2 O72 . 70.0(7) yes
N71 . Y2 O72 . 24.8(7) yes
O22 . Y2 O73 . 68.0(6) yes
O29 . Y2 O73 . 77.0(6) yes
O49 . Y2 O73 . 107.9(6) yes
O51 . Y2 O73 . 112.3(7) yes
N71 . Y2 O73 . 22.7(6) yes
O22 . Y2 O101 . 132.5(7) yes
O29 . Y2 O101 . 73.2(6) yes
O49 . Y2 O101 . 72.1(7) yes
O51 . Y2 O101 . 120.4(7) yes
N71 . Y2 O101 . 136.8(6) yes
O22 . Y2 O102 . 125.2(6) yes
O29 . Y2 O102 . 73.9(6) yes
O49 . Y2 O102 . 72.0(6) yes
O51 . Y2 O102 . 145.4(7) yes
N71 . Y2 O102 . 78.0(6) yes
O22 . Y2 O111 . 72.0(7) yes
O29 . Y2 O111 . 78.4(7) yes
O49 . Y2 O111 . 112.1(7) yes
O51 . Y2 O111 . 70.3(8) yes
N71 . Y2 O111 . 143.8(7) yes
O72 . Y2 O73 . 47.4(7) yes
O72 . Y2 O101 . 142.9(6) yes
O73 . Y2 O101 . 124.6(6) yes
O72 . Y2 O102 . 91.9(6) yes
O73 . Y2 O102 . 68.4(6) yes
O101 . Y2 O102 . 59.0(6) yes
O72 . Y2 O111 . 134.6(7) yes
O73 . Y2 O111 . 138.9(7) yes
O101 . Y2 O111 . 77.8(7) yes
O102 . Y2 O111 . 133.5(7) yes
Y1 . Y3 O2 . 104.9(5) yes
Y1 . Y3 O9 . 41.6(5) yes
O2 . Y3 O9 . 63.6(7) yes
Y1 . Y3 O29 . 101.5(5) yes
O2 . Y3 O29 . 150.7(7) yes
O9 . Y3 O29 . 142.8(7) yes
Y1 . Y3 O31 . 176.5(6) yes
O2 . Y3 O31 . 77.8(7) yes
O9 . Y3 O31 . 141.3(8) yes
O29 . Y3 O31 . 75.4(7) yes
Y1 . Y3 N81 . 101.6(5) yes
O2 . Y3 N81 . 88.6(7) yes
O9 . Y3 N81 . 95.1(6) yes
O29 . Y3 N81 . 98.4(6) yes
O31 . Y3 N81 . 80.6(7) yes
Y1 . Y3 O82 . 91.4(5) yes
O2 . Y3 O82 . 70.1(6) yes
O9 . Y3 O82 . 73.3(6) yes
O29 . Y3 O82 . 122.0(6) yes
O31 . Y3 O82 . 91.6(7) yes
Y1 . Y3 O83 . 111.3(5) yes
O2 . Y3 O83 . 108.0(7) yes
O9 . Y3 O83 . 118.4(6) yes
O29 . Y3 O83 . 73.3(7) yes
O31 . Y3 O83 . 69.6(7) yes
Y1 . Y3 O92 . 108.6(5) yes
O2 . Y3 O92 . 75.5(7) yes
O9 . Y3 O92 . 101.6(6) yes
O29 . Y3 O92 . 84.2(6) yes
O31 . Y3 O92 . 69.7(7) yes
Y1 . Y3 O101 . 40.1(4) yes
O2 . Y3 O101 . 120.8(6) yes
O9 . Y3 O101 . 71.9(6) yes
O29 . Y3 O101 . 73.7(6) yes
O31 . Y3 O101 . 136.5(7) yes
Y1 . Y3 O102 . 41.4(4) yes
O2 . Y3 O102 . 135.0(6) yes
O9 . Y3 O102 . 75.9(6) yes
O29 . Y3 O102 . 74.1(6) yes
O31 . Y3 O102 . 137.7(7) yes
N81 . Y3 O82 . 24.0(6) yes
N81 . Y3 O83 . 25.6(6) yes
O82 . Y3 O83 . 49.7(7) yes
N81 . Y3 O92 . 148.5(7) yes
O82 . Y3 O92 . 143.7(7) yes
O83 . Y3 O92 . 137.2(7) yes
N81 . Y3 O101 . 133.5(6) yes
O82 . Y3 O101 . 130.8(6) yes
O83 . Y3 O101 . 127.3(7) yes
O92 . Y3 O101 . 77.5(6) yes
N81 . Y3 O102 . 75.7(6) yes
O82 . Y3 O102 . 80.5(6) yes
O83 . Y3 O102 . 74.0(6) yes
O92 . Y3 O102 . 134.2(6) yes
O101 . Y3 O102 . 58.0(5) yes
O323 1_455 Y11 O209 . 79.8(7) yes
O323 1_455 Y11 O211 . 70.2(9) yes
O209 . Y11 O211 . 79.2(9) yes
O323 1_455 Y11 O242 . 75.1(8) yes
O209 . Y11 O242 . 151.8(7) yes
O211 . Y11 O242 . 80.3(9) yes
O323 1_455 Y11 O249 . 114.3(7) yes
O209 . Y11 O249 . 142.1(7) yes
O211 . Y11 O249 . 138.2(9) yes
O242 . Y11 O249 . 62.6(7) yes
O323 1_455 Y11 N261 . 141.7(8) yes
O209 . Y11 N261 . 100.1(7) yes
O211 . Y11 N261 . 72.1(8) yes
O242 . Y11 N261 . 91.8(7) yes
O249 . Y11 N261 . 89.5(7) yes
O323 1_455 Y11 O262 . 137.7(7) yes
O209 . Y11 O262 . 76.1(7) yes
O211 . Y11 O262 . 71.5(8) yes
O242 . Y11 O262 . 115.1(7) yes
O249 . Y11 O262 . 106.0(6) yes
O323 1_455 Y11 O263 . 134.2(8) yes
O209 . Y11 O263 . 124.5(7) yes
O211 . Y11 O263 . 77.0(9) yes
O242 . Y11 O263 . 68.5(7) yes
O249 . Y11 O263 . 72.0(7) yes
O323 1_455 Y11 O301 . 132.7(7) yes
O209 . Y11 O301 . 71.3(7) yes
O211 . Y11 O301 . 135.6(8) yes
O242 . Y11 O301 . 136.3(7) yes
O249 . Y11 O301 . 74.2(7) yes
O323 1_455 Y11 O302 . 77.1(7) yes
O209 . Y11 O302 . 76.1(7) yes
O211 . Y11 O302 . 141.9(8) yes
O242 . Y11 O302 . 110.0(7) yes
O249 . Y11 O302 . 73.6(7) yes
N261 . Y11 O262 . 24.3(6) yes
N261 . Y11 O263 . 24.6(7) yes
O262 . Y11 O263 . 48.9(7) yes
N261 . Y11 O301 . 81.1(7) yes
O262 . Y11 O301 . 69.7(6) yes
O263 . Y11 O301 . 93.0(7) yes
N261 . Y11 O302 . 140.6(7) yes
O262 . Y11 O302 . 128.3(7) yes
O263 . Y11 O302 . 141.1(7) yes
O301 . Y11 O302 . 60.3(6) yes
Y13 . Y12 O222 . 102.0(6) yes
Y13 . Y12 O229 . 39.8(6) yes
O222 . Y12 O229 . 62.5(8) yes
Y13 . Y12 O249 . 101.1(5) yes
O222 . Y12 O249 . 155.1(7) yes
O229 . Y12 O249 . 140.8(7) yes
Y13 . Y12 O251 . 174.8(6) yes
O222 . Y12 O251 . 83.2(8) yes
O229 . Y12 O251 . 145.4(9) yes
O249 . Y12 O251 . 73.8(8) yes
Y13 . Y12 N271 . 105.8(5) yes
O222 . Y12 N271 . 88.3(7) yes
O229 . Y12 N271 . 98.8(7) yes
O249 . Y12 N271 . 94.5(7) yes
O251 . Y12 N271 . 74.4(7) yes
Y13 . Y12 O272 . 100.5(5) yes
O222 . Y12 O272 . 66.4(7) yes
O229 . Y12 O272 . 80.5(7) yes
O249 . Y12 O272 . 118.2(7) yes
O251 . Y12 O272 . 81.8(7) yes
Y13 . Y12 O273 . 109.4(5) yes
O222 . Y12 O273 . 110.2(7) yes
O229 . Y12 O273 . 117.3(7) yes
O249 . Y12 O273 . 70.3(7) yes
O251 . Y12 O273 . 68.7(7) yes
Y13 . Y12 O301 . 41.7(4) yes
O222 . Y12 O301 . 120.2(7) yes
O229 . Y12 O301 . 72.3(7) yes
O249 . Y12 O301 . 73.0(7) yes
O251 . Y12 O301 . 135.1(7) yes
Y13 . Y12 O302 . 41.1(5) yes
O222 . Y12 O302 . 130.7(7) yes
O229 . Y12 O302 . 73.2(7) yes
O249 . Y12 O302 . 73.8(7) yes
O251 . Y12 O302 . 135.0(8) yes
Y13 . Y12 O311 . 108.0(5) yes
O222 . Y12 O311 . 75.1(7) yes
O229 . Y12 O311 . 100.7(7) yes
O249 . Y12 O311 . 88.8(6) yes
O251 . Y12 O311 . 72.8(7) yes
N271 . Y12 O272 . 23.7(7) yes
N271 . Y12 O273 . 24.2(6) yes
O272 . Y12 O273 . 47.9(7) yes
N271 . Y12 O301 . 137.2(6) yes
O272 . Y12 O301 . 141.2(6) yes
O273 . Y12 O301 . 124.7(6) yes
N271 . Y12 O302 . 77.9(6) yes
O272 . Y12 O302 . 86.9(6) yes
O273 . Y12 O302 . 71.5(6) yes
O301 . Y12 O302 . 59.4(5) yes
N271 . Y12 O311 . 144.6(7) yes
O272 . Y12 O311 . 135.8(7) yes
O273 . Y12 O311 . 139.9(7) yes
O301 . Y12 O311 . 77.2(6) yes
O302 . Y12 O311 . 136.2(6) yes
Y12 . Y13 O202 . 163.5(8) yes
Y12 . Y13 O209 . 100.2(5) yes
O202 . Y13 O209 . 63.4(9) yes
Y12 . Y13 O229 . 41.2(6) yes
O202 . Y13 O229 . 155.2(10) yes
O209 . Y13 O229 . 140.8(8) yes
Y12 . Y13 C230 . 100.8(8) yes
O202 . Y13 C230 . 95.6(11) yes
O209 . Y13 C230 . 158.9(9) yes
O229 . Y13 C230 . 60.3(10) yes
Y12 . Y13 O231 . 117.7(7) yes
O202 . Y13 O231 . 78.7(10) yes
O209 . Y13 O231 . 141.9(9) yes
O229 . Y13 O231 . 77.3(9) yes
C230 . Y13 O231 . 17.0(10) yes
Y12 . Y13 N281 . 105.6(3) yes
O202 . Y13 N281 . 73.2(8) yes
O209 . Y13 N281 . 78.5(7) yes
O229 . Y13 N281 . 102.5(7) yes
C230 . Y13 N281 . 98.3(9) yes
Y12 . Y13 O282 . 98.0(4) yes
O202 . Y13 O282 . 87.8(8) yes
O209 . Y13 O282 . 104.6(9) yes
O229 . Y13 O282 . 80.5(9) yes
C230 . Y13 O282 . 75.0(10) yes
Y12 . Y13 O283 . 116.3(4) yes
O202 . Y13 O283 . 56.2(8) yes
O209 . Y13 O283 . 55.1(8) yes
O229 . Y13 O283 . 126.4(8) yes
C230 . Y13 O283 . 116.3(9) yes
Y12 . Y13 O291 . 110.2(9) yes
O202 . Y13 O291 . 70.8(11) yes
O209 . Y13 O291 . 89.7(10) yes
O229 . Y13 O291 . 107.9(10) yes
C230 . Y13 O291 . 80.5(11) yes
Y12 . Y13 O301 . 41.7(4) yes
O202 . Y13 O301 . 125.7(8) yes
O209 . Y13 O301 . 69.5(7) yes
O229 . Y13 O301 . 73.5(7) yes
C230 . Y13 O301 . 129.8(8) yes
Y12 . Y13 O302 . 41.2(4) yes
O202 . Y13 O302 . 127.2(8) yes
O209 . Y13 O302 . 75.8(7) yes
O229 . Y13 O302 . 74.5(7) yes
C230 . Y13 O302 . 119.5(9) yes
O231 . Y13 N281 . 94.2(8) yes
O231 . Y13 O282 . 75.5(9) yes
N281 . Y13 O282 . 26.3(5) yes
O231 . Y13 O283 . 106.6(8) yes
N281 . Y13 O283 . 25.5(5) yes
O282 . Y13 O283 . 51.3(7) yes
O231 . Y13 O291 . 74.2(11) yes
N281 . Y13 O291 . 143.7(9) yes
O282 . Y13 O291 . 145.6(9) yes
O283 . Y13 O291 . 124.8(11) yes
O231 . Y13 O301 . 144.0(8) yes
N281 . Y13 O301 . 72.4(4) yes
O282 . Y13 O301 . 79.3(5) yes
O283 . Y13 O301 . 75.6(5) yes
O291 . Y13 O301 . 135.1(9) yes
O231 . Y13 O302 . 130.8(8) yes
N281 . Y13 O302 . 130.8(5) yes
O282 . Y13 O302 . 136.1(5) yes
O283 . Y13 O302 . 122.6(7) yes
O291 . Y13 O302 . 77.3(9) yes
O301 . Y13 O302 . 59.4(6) yes
O113 . Cu1 N118 . 83.7(8) yes
O113 . Cu1 O121 . 175.5(8) yes
N118 . Cu1 O121 . 96.6(7) yes
O113 . Cu1 N128 . 97.2(8) yes
N118 . Cu1 N128 . 162.0(10) yes
O121 . Cu1 N128 . 83.9(8) yes
O113 . Cu1 O131 . 87.0(8) yes
N118 . Cu1 O131 . 99.7(9) yes
O121 . Cu1 O131 . 88.5(8) yes
N128 . Cu1 O131 . 98.3(9) yes
O313 . Cu11 N318 . 84.6(9) yes
O313 . Cu11 O321 . 170.3(10) yes
N318 . Cu11 O321 . 93.6(10) yes
O313 . Cu11 N328 . 96.4(12) yes
N318 . Cu11 N328 . 169.6(13) yes
O321 . Cu11 N328 . 83.7(13) yes
O2 . C1 H11 . 109.6 no
O2 . C1 H13 . 105.0 no
H11 . C1 H13 . 109.2 no
O2 . C1 H12 . 114.0 no
H11 . C1 H12 . 109.2 no
H13 . C1 H12 . 109.8 no
Y3 . O2 C1 . 128.0(19) yes
Y3 . O2 C3 . 116.6(16) yes
C1 . O2 C3 . 115(2) yes
O2 . C3 C4 . 127(3) yes
O2 . C3 C8 . 109(2) yes
C4 . C3 C8 . 125(3) yes
C3 . C4 C5 . 116(3) yes
C3 . C4 H41 . 120.3 no
C5 . C4 H41 . 123.7 no
C4 . C5 C6 . 121(4) yes
C4 . C5 H51 . 118.4 no
C6 . C5 H51 . 120.7 no
C5 . C6 C7 . 125(3) yes
C5 . C6 H61 . 115.9 no
C7 . C6 H61 . 118.8 no
C6 . C7 C8 . 117(3) yes
C6 . C7 C10 . 125(3) yes
C8 . C7 C10 . 119(3) yes
C7 . C8 C3 . 116(3) yes
C7 . C8 O9 . 123(3) yes
C3 . C8 O9 . 121(3) yes
C8 . O9 Y1 . 134.6(18) yes
C8 . O9 Y3 . 127.8(18) yes
Y1 . O9 Y3 . 97.2(8) yes
C7 . C10 Y1 . 105(2) yes
C7 . C10 O11 . 145(3) yes
Y1 . C10 O11 . 39.9(18) yes
C7 . C10 H101 . 108.7 no
Y1 . C10 H101 . 145.4 no
O11 . C10 H101 . 106.5 no
Y1 . O11 C10 . 122(2) yes
O22 . C21 H211 . 106.6 no
O22 . C21 H212 . 102.0 no
H211 . C21 H212 . 109.5 no
O22 . C21 H213 . 119.3 no
H211 . C21 H213 . 109.5 no
H212 . C21 H213 . 109.5 no
Y2 . O22 C21 . 129(2) yes
Y2 . O22 C23 . 116.7(18) yes
C21 . O22 C23 . 113(3) yes
O22 . C23 C24 . 127(3) yes
O22 . C23 C28 . 114(3) yes
C24 . C23 C28 . 119(3) yes
C23 . C24 C25 . 121(3) yes
C23 . C24 H241 . 119.6 no
C25 . C24 H241 . 119.3 no
C24 . C25 C26 . 122(3) yes
C24 . C25 H251 . 121.3 no
C26 . C25 H251 . 116.4 no
C25 . C26 C27 . 119(3) yes
C25 . C26 H261 . 121.8 no
C27 . C26 H261 . 119.3 no
C26 . C27 C28 . 118(3) yes
C26 . C27 C30 . 114(3) yes
C28 . C27 C30 . 129(3) yes
C27 . C28 C23 . 121(3) yes
C27 . C28 O29 . 120(3) yes
C23 . C28 O29 . 120(3) yes
C28 . O29 Y2 . 123.9(18) yes
C28 . O29 Y3 . 136.6(18) yes
Y2 . O29 Y3 . 99.4(7) yes
C27 . C30 O31 . 127(3) yes
C27 . C30 H301 . 118.9 no
O31 . C30 H301 . 114.0 no
C30 . O31 Y3 . 132(2) yes
O42 . C41 H413 . 120.4 no
O42 . C41 H411 . 106.6 no
H413 . C41 H411 . 107.0 no
O42 . C41 H412 . 105.7 no
H413 . C41 H412 . 107.7 no
H411 . C41 H412 . 109.2 no
Y1 . O42 C41 . 120(3) yes
Y1 . O42 C43 . 115.5(18) yes
C41 . O42 C43 . 125(3) yes
O42 . C43 C44 . 130(3) yes
O42 . C43 C48 . 116(3) yes
C44 . C43 C48 . 114(3) yes
C43 . C44 C45 . 122(3) yes
C43 . C44 H441 . 115.2 no
C45 . C44 H441 . 123.3 no
C44 . C45 C46 . 117(4) yes
C44 . C45 H451 . 118.2 no
C46 . C45 H451 . 124.4 no
C45 . C46 C47 . 124(4) yes
C45 . C46 H461 . 117.7 no
C47 . C46 H461 . 118.2 no
C46 . C47 C48 . 115(3) yes
C46 . C47 C50 . 116(4) yes
C48 . C47 C50 . 129(4) yes
C47 . C48 C43 . 129(3) yes
C47 . C48 O49 . 114(3) yes
C43 . C48 O49 . 118(3) yes
C48 . O49 Y1 . 125.8(18) yes
C48 . O49 Y2 . 135.5(18) yes
Y1 . O49 Y2 . 98.6(8) yes
C47 . C50 O51 . 132(5) yes
C47 . C50 H501 . 115.2 no
O51 . C50 H501 . 113.0 no
Y2 . O51 C50 . 132(3) yes
Y1 . N61 O62 . 58.3(15) yes
Y1 . N61 O63 . 63.8(14) yes
O62 . N61 O63 . 122(3) yes
Y1 . N61 O64 . 178(2) yes
O62 . N61 O64 . 120(3) yes
O63 . N61 O64 . 118(2) yes
Y1 . O62 N61 . 96.3(19) yes
Y1 . O63 N61 . 90.5(16) yes
Y2 . N71 O72 . 52.1(13) yes
Y2 . N71 O73 . 70.5(15) yes
O72 . N71 O73 . 122(2) yes
Y2 . N71 O74 . 165(2) yes
O72 . N71 O74 . 113(3) yes
O73 . N71 O74 . 125(3) yes
Y2 . O72 N71 . 103.1(17) yes
Y2 . O73 N71 . 86.9(16) yes
Y3 . N81 O82 . 55.5(13) yes
Y3 . N81 O83 . 58.0(13) yes
O82 . N81 O83 . 113(2) yes
Y3 . N81 O84 . 176.4(19) yes
O82 . N81 O84 . 126(3) yes
O83 . N81 O84 . 120(2) yes
Y3 . O82 N81 . 100.5(16) yes
Y3 . O83 N81 . 96.4(15) yes
O92 . N91 O93 . 121(2) yes
O92 . N91 O94 . 118(2) yes
O93 . N91 O94 . 120(2) yes
Y3 . O92 N91 . 127.9(17) yes
Y3 . O101 Y2 . 96.1(6) yes
Y3 . O101 Y1 . 97.8(6) yes
Y2 . O101 Y1 . 99.9(6) yes
Y3 . O101 H1011 . 119.4 no
Y2 . O101 H1011 . 118.5 no
Y1 . O101 H1011 . 120.3 no
Y3 . O102 Y1 . 97.0(6) yes
Y3 . O102 Y2 . 97.6(6) yes
Y1 . O102 Y2 . 99.3(6) yes
Y3 . O102 H1021 . 119.6 no
Y1 . O102 H1021 . 118.6 no
Y2 . O102 H1021 . 120.0 no
Y2 . O111 C112 . 136.8(19) yes
O111 . C112 O113 . 130(3) yes
O111 . C112 C114 . 115(2) yes
O113 . C112 C114 . 115(2) yes
C112 . O113 Cu1 . 117.2(18) yes
C112 . C114 C115 . 110(2) yes
C112 . C114 N118 . 109(2) yes
C115 . C114 N118 . 117(3) yes
C112 . C114 H1141 . 106.0 no
C115 . C114 H1141 . 106.9 no
N118 . C114 H1141 . 107.5 no
C114 . C115 C116 . 113(3) yes
C114 . C115 C117 . 109(3) yes
C116 . C115 C117 . 116(3) yes
C114 . C115 H1151 . 108.3 no
C116 . C115 H1151 . 103.8 no
C117 . C115 H1151 . 106.3 no
C115 . C116 H1161 . 110.9 no
C115 . C116 H1163 . 107.9 no
H1161 . C116 H1163 . 107.9 no
C115 . C116 H1162 . 111.7 no
H1161 . C116 H1162 . 109.5 no
H1163 . C116 H1162 . 108.9 no
C115 . C117 H1172 . 108.8 no
C115 . C117 H1171 . 112.3 no
H1172 . C117 H1171 . 108.9 no
C115 . C117 H1173 . 108.8 no
H1172 . C117 H1173 . 108.5 no
H1171 . C117 H1173 . 109.4 no
C114 . N118 Cu1 . 111.1(16) yes
C114 . N118 H1181 . 112.0 no
Cu1 . N118 H1181 . 103.0 no
C114 . N118 H1182 . 111.9 no
Cu1 . N118 H1182 . 108.0 no
H1181 . N118 H1182 . 110.4 no
Cu1 . O121 C122 . 115.7(15) yes
O121 . C122 O123 . 125(2) yes
O121 . C122 C124 . 119(2) yes
O123 . C122 C124 . 115(2) yes
C122 . O123 Y1 1_655 143.8(18) yes
C122 . C124 C125 . 111(2) yes
C122 . C124 N128 . 106(2) yes
C125 . C124 N128 . 108(2) yes
C122 . C124 H1241 . 111.9 no
C125 . C124 H1241 . 111.2 no
N128 . C124 H1241 . 108.3 no
C124 . C125 C126 . 115(3) yes
C124 . C125 C127 . 116(3) yes
C126 . C125 C127 . 109(3) yes
C124 . C125 H1251 . 103.9 no
C126 . C125 H1251 . 101.8 no
C127 . C125 H1251 . 110.4 no
C125 . C126 H1261 . 112.3 no
C125 . C126 H1262 . 103.3 no
H1261 . C126 H1262 . 109.5 no
C125 . C126 H1263 . 112.6 no
H1261 . C126 H1263 . 109.5 no
H1262 . C126 H1263 . 109.5 no
C125 . C127 H1272 . 117.1 no
C125 . C127 H1273 . 102.0 no
H1272 . C127 H1273 . 107.1 no
C125 . C127 H1271 . 112.7 no
H1272 . C127 H1271 . 109.7 no
H1273 . C127 H1271 . 107.4 no
C124 . N128 Cu1 . 110.2(17) yes
C124 . N128 H1281 . 105.7 no
Cu1 . N128 H1281 . 111.8 no
C124 . N128 H1282 . 111.4 no
Cu1 . N128 H1282 . 111.8 no
H1281 . N128 H1282 . 105.7 no
Cu1 . O131 C132 . 130(2) yes
Cu1 . O131 H1313 . 108.9 no
C132 . O131 H1313 . 117.7 no
O131 . C132 H1321 . 110.3 no
O131 . C132 H1322 . 109.8 no
H1321 . C132 H1322 . 109.3 no
O131 . C132 H1323 . 109.7 no
H1321 . C132 H1323 . 109.0 no
H1322 . C132 H1323 . 108.8 no
O202 . C201 H2011 . 101.8 no
O202 . C201 H2012 . 109.2 no
H2011 . C201 H2012 . 108.0 no
O202 . C201 H2013 . 118.9 no
H2011 . C201 H2013 . 110.1 no
H2012 . C201 H2013 . 108.4 no
Y13 . O202 C201 . 134(3) yes
Y13 . O202 C203 . 116(2) yes
C201 . O202 C203 . 109(3) yes
O202 . C203 C204 . 123(3) yes
O202 . C203 C208 . 114(3) yes
C204 . C203 C208 . 122(4) yes
C203 . C204 C205 . 116(3) yes
C203 . C204 H2041 . 122.4 no
C205 . C204 H2041 . 121.5 no
C204 . C205 C206 . 125(3) yes
C204 . C205 H2051 . 118.2 no
C206 . C205 H2051 . 116.5 no
C205 . C206 C207 . 117(4) yes
C205 . C206 H2061 . 122.7 no
C207 . C206 H2061 . 119.3 no
C206 . C207 C208 . 118(3) yes
C206 . C207 C210 . 116(3) yes
C208 . C207 C210 . 125(3) yes
C207 . C208 C203 . 121(4) yes
C207 . C208 O209 . 120(3) yes
C203 . C208 O209 . 120(3) yes
C208 . O209 Y13 . 126(2) yes
C208 . O209 Y11 . 133(2) yes
Y13 . O209 Y11 . 98.9(8) yes
C207 . C210 O211 . 140(4) yes
C207 . C210 H2101 . 113.5 no
O211 . C210 H2101 . 106.2 no
Y11 . O211 C210 . 121(3) yes
O222 . C221 H2212 . 108.0 no
O222 . C221 H2213 . 111.0 no
H2212 . C221 H2213 . 108.5 no
O222 . C221 H2211 . 110.8 no
H2212 . C221 H2211 . 108.7 no
H2213 . C221 H2211 . 109.7 no
Y12 . O222 C221 . 129(2) yes
Y12 . O222 C223 . 115.8(19) yes
C221 . O222 C223 . 115(3) yes
O222 . C223 C224 . 126(3) yes
O222 . C223 C228 . 111(3) yes
C224 . C223 C228 . 123(3) yes
C223 . C224 C225 . 122(3) yes
C223 . C224 H2241 . 120.4 no
C225 . C224 H2241 . 117.3 no
C224 . C225 C226 . 117(3) yes
C224 . C225 H2251 . 120.2 no
C226 . C225 H2251 . 123.1 no
C225 . C226 C227 . 126(4) yes
C225 . C226 H2261 . 118.7 no
C227 . C226 H2261 . 115.1 no
C226 . C227 C228 . 112(3) yes
C226 . C227 C230 . 128(4) yes
C228 . C227 C230 . 120(4) yes
C227 . C228 C223 . 119(3) yes
C227 . C228 O229 . 118(3) yes
C223 . C228 O229 . 123(3) yes
C228 . O229 Y12 . 123(2) yes
C228 . O229 Y13 . 137(2) yes
Y12 . O229 Y13 . 99.0(9) yes
C227 . C230 Y13 . 105(3) yes
C227 . C230 O231 . 141(5) yes
Y13 . C230 O231 . 37(2) yes
C227 . C230 H2301 . 110.2 no
Y13 . C230 H2301 . 143.5 no
O231 . C230 H2301 . 107.9 no
Y13 . O231 C230 . 126(3) yes
O242 . C241 H2411 . 108.4 no
O242 . C241 H2413 . 106.0 no
H2411 . C241 H2413 . 110.0 no
O242 . C241 H2412 . 114.2 no
H2411 . C241 H2412 . 109.1 no
H2413 . C241 H2412 . 109.2 no
Y11 . O242 C241 . 126(2) yes
Y11 . O242 C243 . 123.5(17) yes
C241 . O242 C243 . 110(3) yes
O242 . C243 C244 . 130(3) yes
O242 . C243 C248 . 106(3) yes
C244 . C243 C248 . 125(3) yes
C243 . C244 C245 . 118(3) yes
C243 . C244 H2441 . 120.3 no
C245 . C244 H2441 . 121.3 no
C244 . C245 C246 . 120(3) yes
C244 . C245 H2451 . 118.3 no
C246 . C245 H2451 . 121.9 no
C245 . C246 C247 . 122(3) yes
C245 . C246 H2461 . 118.3 no
C247 . C246 H2461 . 119.6 no
C246 . C247 C248 . 116(3) yes
C246 . C247 C250 . 117(3) yes
C248 . C247 C250 . 127(3) yes
C247 . C248 C243 . 120(3) yes
C247 . C248 O249 . 115(3) yes
C243 . C248 O249 . 125(3) yes
C248 . O249 Y11 . 122.8(19) yes
C248 . O249 Y12 . 132.4(19) yes
Y11 . O249 Y12 . 97.1(8) yes
C247 . C250 O251 . 123(3) yes
C247 . C250 H2501 . 116.3 no
O251 . C250 H2501 . 119.8 no
Y12 . O251 C250 . 139(2) yes
Y11 . N261 O262 . 63.7(15) yes
Y11 . N261 O263 . 54.1(15) yes
O262 . N261 O263 . 118(3) yes
Y11 . N261 O264 . 173(2) yes
O262 . N261 O264 . 122(3) yes
O263 . N261 O264 . 120(3) yes
Y11 . O262 N261 . 92.0(17) yes
Y11 . O263 N261 . 101.3(18) yes
Y12 . N271 O272 . 52.9(13) yes
Y12 . N271 O273 . 62.6(14) yes
O272 . N271 O273 . 115(2) yes
Y12 . N271 O274 . 171.8(19) yes
O272 . N271 O274 . 121(3) yes
O273 . N271 O274 . 123(3) yes
Y12 . O272 N271 . 103.4(17) yes
Y12 . O273 N271 . 93.3(17) yes
Y13 . N281 O282 . 59.8(13) yes
Y13 . N281 O283 . 61.7(13) yes
O282 . N281 O283 . 119.8(5) yes
Y13 . N281 O284 . 167.0(8) yes
O282 . N281 O284 . 120.3(5) yes
O283 . N281 O284 . 119.9(7) yes
Y13 . O282 N281 . 93.9(14) yes
Y13 . O283 N281 . 92.8(14) yes
Y13 . O291 H2911 . 103.0 no
Y13 . O301 Y12 . 96.7(6) yes
Y13 . O301 Y11 . 97.7(6) yes
Y12 . O301 Y11 . 98.5(6) yes
Y13 . O301 H3011 . 119.8 no
Y12 . O301 H3011 . 118.4 no
Y11 . O301 H3011 . 120.7 no
Y11 . O302 Y12 . 97.1(7) yes
Y11 . O302 Y13 . 96.5(6) yes
Y12 . O302 Y13 . 97.7(7) yes
Y11 . O302 H3021 . 119.5 no
Y12 . O302 H3021 . 120.7 no
Y13 . O302 H3021 . 120.0 no
Y12 . O311 C312 . 144.3(19) yes
O311 . C312 O313 . 125(3) yes
O311 . C312 C314 . 118(3) yes
O313 . C312 C314 . 117(2) yes
C312 . O313 Cu11 . 114.0(17) yes
C312 . C314 C315 . 114(3) yes
C312 . C314 N318 . 110(2) yes
C315 . C314 N318 . 118(3) yes
C312 . C314 H3141 . 104.5 no
C315 . C314 H3141 . 106.2 no
N318 . C314 H3141 . 102.8 no
C314 . C315 C316 . 110(3) yes
C314 . C315 C317 . 112(3) yes
C316 . C315 C317 . 110(3) yes
C314 . C315 H3151 . 109.1 no
C316 . C315 H3151 . 106.8 no
C317 . C315 H3151 . 109.1 no
C315 . C316 H3161 . 111.5 no
C315 . C316 H3163 . 109.6 no
H3161 . C316 H3163 . 107.1 no
C315 . C316 H3162 . 109.7 no
H3161 . C316 H3162 . 110.8 no
H3163 . C316 H3162 . 108.0 no
C315 . C317 H3172 . 113.1 no
C315 . C317 H3171 . 108.3 no
H3172 . C317 H3171 . 108.5 no
C315 . C317 H3173 . 110.8 no
H3172 . C317 H3173 . 108.1 no
H3171 . C317 H3173 . 108.0 no
C314 . N318 Cu11 . 112.0(18) yes
C314 . N318 H3181 . 110.8 no
Cu11 . N318 H3181 . 113.1 no
C314 . N318 H3182 . 103.2 no
Cu11 . N318 H3182 . 109.4 no
H3181 . N318 H3182 . 107.8 no
Cu11 . O321 C322 . 116(2) yes
O321 . C322 O323 . 123(3) yes
O321 . C322 C324 . 115(3) yes
O323 . C322 C324 . 122(3) yes
C322 . O323 Y11 1_655 140(2) yes
C322 . C324 C325 . 111(2) yes
C322 . C324 N328 . 109(3) yes
C325 . C324 N328 . 115(3) yes
C322 . C324 H3241 . 105.1 no
C325 . C324 H3241 . 105.6 no
N328 . C324 H3241 . 110.0 no
C324 . C325 C326 . 108(3) yes
C324 . C325 C327 . 114(3) yes
C326 . C325 C327 . 117(3) yes
C324 . C325 H3251 . 110.1 no
C326 . C325 H3251 . 104.1 no
C327 . C325 H3251 . 103.4 no
C325 . C326 H3262 . 106.7 no
C325 . C326 H3261 . 114.5 no
H3262 . C326 H3261 . 109.4 no
C325 . C326 H3263 . 107.5 no
H3262 . C326 H3263 . 109.1 no
H3261 . C326 H3263 . 109.6 no
C325 . C327 H3272 . 113.9 no
C325 . C327 H3273 . 109.6 no
H3272 . C327 H3273 . 108.9 no
C325 . C327 H3271 . 108.1 no
H3272 . C327 H3271 . 107.7 no
H3273 . C327 H3271 . 108.5 no
C324 . N328 Cu11 . 113(2) yes
C324 . N328 H3281 . 108.4 no
Cu11 . N328 H3281 . 111.6 no
C324 . N328 H3282 . 105.5 no
Cu11 . N328 H3282 . 112.0 no
H3281 . N328 H3282 . 105.9 no
H3311 . O331 H3312 . 106.1 no

loop_
_geom_bond_atom_site_label_1
_geom_bond_atom_site_label_2
_geom_bond_site_symmetry_2
_geom_bond_distance
_geom_bond_publ_flag
Y1 O123 1_455 2.316(17) yes
Y1 Y3 . 3.522(4) yes
Y1 O9 . 2.36(2) yes
Y1 C10 . 3.14(4) yes
Y1 O11 . 2.36(2) yes
Y1 O42 . 2.69(2) yes
Y1 O49 . 2.35(2) yes
Y1 N61 . 2.90(3) yes
Y1 O62 . 2.48(2) yes
Y1 O63 . 2.603(19) yes
Y1 O101 . 2.292(17) yes
Y1 O102 . 2.344(16) yes
Y2 O22 . 2.55(2) yes
Y2 O29 . 2.337(19) yes
Y2 O49 . 2.33(2) yes
Y2 O51 . 2.38(3) yes
Y2 N71 . 3.01(2) yes
Y2 O72 . 2.44(2) yes
Y2 O73 . 2.845(19) yes
Y2 O101 . 2.352(18) yes
Y2 O102 . 2.319(17) yes
Y2 O111 . 2.37(2) yes
Y3 O2 . 2.54(2) yes
Y3 O9 . 2.339(19) yes
Y3 O29 . 2.280(19) yes
Y3 O31 . 2.33(2) yes
Y3 N81 . 2.93(2) yes
Y3 O82 . 2.451(18) yes
Y3 O83 . 2.50(2) yes
Y3 O92 . 2.411(18) yes
Y3 O101 . 2.380(18) yes
Y3 O102 . 2.359(17) yes
Y11 O323 1_455 2.31(2) yes
Y11 O209 . 2.30(2) yes
Y11 O211 . 2.41(3) yes
Y11 O242 . 2.54(2) yes
Y11 O249 . 2.37(2) yes
Y11 N261 . 3.03(3) yes
Y11 O262 . 2.72(2) yes
Y11 O263 . 2.50(2) yes
Y11 O301 . 2.299(16) yes
Y11 O302 . 2.364(19) yes
Y12 Y13 . 3.548(5) yes
Y12 O222 . 2.61(2) yes
Y12 O229 . 2.37(2) yes
Y12 O249 . 2.36(2) yes
Y12 O251 . 2.32(2) yes
Y12 N271 . 3.07(3) yes
Y12 O272 . 2.514(19) yes
Y12 O273 . 2.73(2) yes
Y12 O301 . 2.375(16) yes
Y12 O302 . 2.358(18) yes
Y12 O311 . 2.377(18) yes
Y13 O202 . 2.61(3) yes
Y13 O209 . 2.33(2) yes
Y13 O229 . 2.30(2) yes
Y13 C230 . 3.12(4) yes
Y13 O231 . 2.32(3) yes
Y13 N281 . 2.88(3) yes
Y13 O282 . 2.50(4) yes
Y13 O283 . 2.54(4) yes
Y13 O291 . 2.43(3) yes
Y13 O301 . 2.375(17) yes
Y13 O302 . 2.35(2) yes
Cu1 O113 . 1.929(17) yes
Cu1 N118 . 1.98(2) yes
Cu1 O121 . 1.928(14) yes
Cu1 N128 . 2.00(2) yes
Cu1 O131 . 2.40(3) yes
Cu11 O313 . 1.952(19) yes
Cu11 N318 . 1.95(2) yes
Cu11 O321 . 1.95(2) yes
Cu11 N328 . 1.96(4) yes
C1 O2 . 1.33(3) yes
C1 H11 . 0.980 no
C1 H13 . 0.974 no
C1 H12 . 0.968 no
O2 C3 . 1.53(3) yes
C3 C4 . 1.40(4) yes
C3 C8 . 1.42(4) yes
C4 C5 . 1.44(4) yes
C4 H41 . 0.953 no
C5 C6 . 1.29(4) yes
C5 H51 . 0.944 no
C6 C7 . 1.43(4) yes
C6 H61 . 0.952 no
C7 C8 . 1.44(4) yes
C7 C10 . 1.36(4) yes
C8 O9 . 1.26(3) yes
C10 O11 . 1.17(4) yes
C10 H101 . 0.962 no
C21 O22 . 1.35(5) yes
C21 H211 . 0.950 no
C21 H212 . 0.950 no
C21 H213 . 0.950 no
O22 C23 . 1.44(4) yes
C23 C24 . 1.39(4) yes
C23 C28 . 1.38(4) yes
C24 C25 . 1.41(4) yes
C24 H241 . 0.933 no
C25 C26 . 1.30(4) yes
C25 H251 . 0.944 no
C26 C27 . 1.51(4) yes
C26 H261 . 0.932 no
C27 C28 . 1.39(4) yes
C27 C30 . 1.34(4) yes
C28 O29 . 1.38(3) yes
C30 O31 . 1.31(4) yes
C30 H301 . 0.953 no
C41 O42 . 1.39(5) yes
C41 H413 . 0.995 no
C41 H411 . 0.977 no
C41 H412 . 0.963 no
O42 C43 . 1.37(4) yes
C43 C44 . 1.47(5) yes
C43 C48 . 1.31(4) yes
C44 C45 . 1.48(5) yes
C44 H441 . 0.965 no
C45 C46 . 1.35(5) yes
C45 H451 . 0.944 no
C46 C47 . 1.42(5) yes
C46 H461 . 0.979 no
C47 C48 . 1.44(5) yes
C47 C50 . 1.42(5) yes
C48 O49 . 1.38(4) yes
C50 O51 . 1.08(4) yes
C50 H501 . 0.988 no
N61 O62 . 1.25(3) yes
N61 O63 . 1.26(3) yes
N61 O64 . 1.31(3) yes
N71 O72 . 1.30(3) yes
N71 O73 . 1.16(3) yes
N71 O74 . 1.29(3) yes
N81 O82 . 1.21(3) yes
N81 O83 . 1.27(3) yes
N81 O84 . 1.23(3) yes
N91 O92 . 1.24(3) yes
N91 O93 . 1.20(3) yes
N91 O94 . 1.34(3) yes
O101 H1011 . 0.964 no
O102 H1021 . 0.964 no
O111 C112 . 1.26(3) yes
C112 O113 . 1.22(3) yes
C112 C114 . 1.61(4) yes
C114 C115 . 1.55(4) yes
C114 N118 . 1.40(3) yes
C114 H1141 . 0.996 no
C115 C116 . 1.44(4) yes
C115 C117 . 1.57(5) yes
C115 H1151 . 0.992 no
C116 H1161 . 0.976 no
C116 H1163 . 0.991 no
C116 H1162 . 0.976 no
C117 H1172 . 0.982 no
C117 H1171 . 0.968 no
C117 H1173 . 0.970 no
N118 H1181 . 0.981 no
N118 H1182 . 0.907 no
O121 C122 . 1.29(3) yes
C122 O123 . 1.25(3) yes
C122 C124 . 1.55(4) yes
C124 C125 . 1.52(5) yes
C124 N128 . 1.53(3) yes
C124 H1241 . 1.005 no
C125 C126 . 1.55(5) yes
C125 C127 . 1.454(19) yes
C125 H1251 . 0.994 no
C126 H1261 . 0.950 no
C126 H1262 . 0.950 no
C126 H1263 . 0.950 no
C127 H1272 . 0.977 no
C127 H1273 . 0.996 no
C127 H1271 . 0.967 no
N128 H1281 . 0.984 no
N128 H1282 . 0.962 no
O131 C132 . 1.43(4) yes
O131 H1313 . 0.970 no
C132 H1321 . 0.958 no
C132 H1322 . 0.970 no
C132 H1323 . 0.964 no
C201 O202 . 1.398(19) yes
C201 H2011 . 0.976 no
C201 H2012 . 0.995 no
C201 H2013 . 0.969 no
O202 C203 . 1.46(4) yes
C203 C204 . 1.42(4) yes
C203 C208 . 1.32(5) yes
C204 C205 . 1.36(4) yes
C204 H2041 . 0.953 no
C205 C206 . 1.33(5) yes
C205 H2051 . 0.950 no
C206 C207 . 1.45(4) yes
C206 H2061 . 0.948 no
C207 C208 . 1.38(4) yes
C207 C210 . 1.39(5) yes
C208 O209 . 1.39(4) yes
C210 O211 . 1.18(4) yes
C210 H2101 . 0.955 no
C221 O222 . 1.35(4) yes
C221 H2212 . 0.986 no
C221 H2213 . 0.969 no
C221 H2211 . 0.963 no
O222 C223 . 1.44(4) yes
C223 C224 . 1.35(4) yes
C223 C228 . 1.34(4) yes
C224 C225 . 1.41(4) yes
C224 H2241 . 0.956 no
C225 C226 . 1.30(4) yes
C225 H2251 . 0.954 no
C226 C227 . 1.49(5) yes
C226 H2261 . 0.951 no
C227 C228 . 1.49(5) yes
C227 C230 . 1.38(5) yes
C228 O229 . 1.33(4) yes
C230 O231 . 1.13(4) yes
C230 H2301 . 0.965 no
C241 O242 . 1.42(4) yes
C241 H2411 . 0.965 no
C241 H2413 . 0.966 no
C241 H2412 . 0.980 no
O242 C243 . 1.44(3) yes
C243 C244 . 1.29(4) yes
C243 C248 . 1.36(4) yes
C244 C245 . 1.46(5) yes
C244 H2441 . 0.949 no
C245 C246 . 1.39(4) yes
C245 H2451 . 0.951 no
C246 C247 . 1.36(4) yes
C246 H2461 . 0.960 no
C247 C248 . 1.49(4) yes
C247 C250 . 1.44(4) yes
C248 O249 . 1.37(4) yes
C250 O251 . 1.15(3) yes
C250 H2501 . 0.945 no
N261 O262 . 1.25(3) yes
N261 O263 . 1.29(3) yes
N261 O264 . 1.22(3) yes
N271 O272 . 1.27(3) yes
N271 O273 . 1.26(3) yes
N271 O274 . 1.19(3) yes
N281 O282 . 1.280(19) yes
N281 O283 . 1.241(18) yes
N281 O284 . 1.321(18) yes
O291 H2911 . 0.988 no
O301 H3011 . 0.963 no
O302 H3021 . 0.963 no
O311 C312 . 1.23(3) yes
C312 O313 . 1.31(3) yes
C312 C314 . 1.53(4) yes
C314 C315 . 1.57(5) yes
C314 N318 . 1.47(4) yes
C314 H3141 . 1.001 no
C315 C316 . 1.47(5) yes
C315 C317 . 1.46(4) yes
C315 H3151 . 1.005 no
C316 H3161 . 0.976 no
C316 H3163 . 1.004 no
C316 H3162 . 0.962 no
C317 H3172 . 0.976 no
C317 H3171 . 0.979 no
C317 H3173 . 0.974 no
N318 H3181 . 0.928 no
N318 H3182 . 0.991 no
O321 C322 . 1.31(4) yes
C322 O323 . 1.23(3) yes
C322 C324 . 1.57(4) yes
C324 C325 . 1.57(4) yes
C324 N328 . 1.45(4) yes
C324 H3241 . 1.005 no
C325 C326 . 1.48(5) yes
C325 C327 . 1.40(4) yes
C325 H3251 . 1.001 no
C326 H3262 . 0.983 no
C326 H3261 . 0.976 no
C326 H3263 . 0.971 no
C327 H3272 . 0.980 no
C327 H3273 . 0.963 no
C327 H3271 . 0.983 no
N328 H3281 . 0.993 no
N328 H3282 . 0.951 no
O331 H3311 . 0.972 no
O331 H3312 . 0.998 no

loop_
_geom_hbond_atom_site_label_D
_geom_hbond_atom_site_label_H
_geom_hbond_atom_site_label_A
_geom_hbond_site_symmetry_A
_geom_hbond_angle_DHA
_geom_hbond_distance_DH
_geom_hbond_distance_HA
_geom_hbond_distance_DA
_geom_hbond_publ_flag
C1 H11 O31 . 126 0.98 2.52 3.20(5) yes
C4 H41 O72 2_545 159 0.95 2.47 3.38(5) yes
C127 H1271 C204 2_545 139 0.97 2.57 3.36(5) yes
C224 H2241 O83 2_556 143 0.96 2.56 3.37(5) yes
C241 H2411 O211 . 131 0.96 2.58 3.29(5) yes
C132 H1322 O74 1_655 151 0.97 2.59 3.47(5) yes
O102 H1021 O121 1_455 146 0.96 1.98 2.83(5) yes
O101 H1011 O113 . 145 0.96 1.97 2.82(5) yes
O301 H3011 O313 . 142 0.96 2.11 2.93(5) yes
O302 H3021 O321 1_455 131 0.96 2.57 3.28(5) yes
N128 H1281 O63 . 137.6(14) 0.98(2) 2.509(19) 3.30(5) yes
N128 H1281 O64 . 163.8(14) 0.98(2) 2.35(2) 3.30(5) yes
N128 H1282 O93 . 134.3(14) 0.96(2) 2.44(2) 3.18(5) yes
N118 H1181 N71 1_655 174.3(14) 0.98(2) 2.59(3) 3.57(5) yes
N118 H1181 O73 1_655 156.4(14) 0.98(2) 2.397(19) 3.32(5) yes
N118 H1181 O74 1_655 145.1(13) 0.98(2) 2.44(2) 3.29(5) yes
N318 H3181 O273 1_655 155.9(15) 0.93(2) 2.60(2) 3.47(5) yes
N318 H3181 O274 1_655 149.6(15) 0.93(2) 2.368(19) 3.20(5) yes
N328 H3281 O284 . 171(2) 0.99(4) 2.33(2) 3.31(5) yes
N328 H3282 O264 . 142(2) 0.95(4) 2.36(2) 3.16(5) yes
